data_7201914
loop_
_publ_author_name
'Wang, Fang-Kuo'
'Yang, Shi-Yao'
'Huang, Rong-Bin'
'Zheng, Lan-Sun'
'Batten, Stuart R.'

_publ_section_title
;
 Control of the topologies and packing modes of three 2D coordination
 polymers through variation of the solvent ratio of a binary solvent
 mixture
;
_journal_issue 9
_journal_name_full CrystEngComm
_journal_page_first 1211
_journal_paper_doi 10.1039/b718995h
_journal_volume 10
_journal_year 2008
_chemical_formula_moiety 'C32 H30 N2 O14 Zn3'
_chemical_formula_sum 'C32 H30 N2 O14 Zn3'
_chemical_formula_weight 862.69
_chemical_name_systematic
;
?
;
_space_group_IT_number 15
_symmetry_cell_setting monoclinic
_symmetry_space_group_name_Hall '-C 2yc'
_symmetry_space_group_name_H-M 'C 1 2/c 1'
_atom_sites_solution_hydrogens geom
_atom_sites_solution_primary direct
_atom_sites_solution_secondary difmap
_audit_creation_method SHELXL-97
_cell_angle_alpha 90.00
_cell_angle_beta 111.641(1)
_cell_angle_gamma 90.00
_cell_formula_units_Z 4
_cell_length_a 23.2531(11)
_cell_length_b 10.6100(5)
_cell_length_c 15.9768(7)
_cell_measurement_reflns_used 6066
_cell_measurement_temperature 298(2)
_cell_measurement_theta_max 28.0602
_cell_measurement_theta_min 2.3453
_cell_volume 3663.9(3)
_computing_cell_refinement 'SAINT (Bruker, 2001)'
_computing_data_collection 'SMART (Bruker, 2001)'
_computing_data_reduction 'SAINT (Bruker, 2001)'
_computing_molecular_graphics 'ORTEP-II (Johnson, 1976)'
_computing_publication_material 'SHELXL-97 (Sheldrick, 1997)'
_computing_structure_refinement 'SHELXL-97 (Sheldrick, 1997)'
_computing_structure_solution 'SHELXS-97 (Sheldrick, 1997)'
_diffrn_ambient_temperature 298(2)
_diffrn_measured_fraction_theta_full 0.998
_diffrn_measured_fraction_theta_max 0.935
_diffrn_measurement_device_type 'Bruker APEX area-detector diffractometer'
_diffrn_measurement_method '\f and \w scan'
_diffrn_radiation_monochromator graphite
_diffrn_radiation_source 'fine-focus sealed tube'
_diffrn_radiation_type MoK\a
_diffrn_radiation_wavelength 0.71073
_diffrn_reflns_av_R_equivalents 0.0261
_diffrn_reflns_av_sigmaI/netI 0.0286
_diffrn_reflns_limit_h_max 30
_diffrn_reflns_limit_h_min -30
_diffrn_reflns_limit_k_max 14
_diffrn_reflns_limit_k_min -13
_diffrn_reflns_limit_l_max 20
_diffrn_reflns_limit_l_min -20
_diffrn_reflns_number 15360
_diffrn_reflns_theta_full 26.00
_diffrn_reflns_theta_max 28.08
_diffrn_reflns_theta_min 1.86
_diffrn_standards_decay_% 0
_diffrn_standards_interval_count 0
_diffrn_standards_interval_time 0
_diffrn_standards_number 0
_exptl_absorpt_coefficient_mu 2.015
_exptl_absorpt_correction_T_max 0.6434
_exptl_absorpt_correction_T_min 0.4995
_exptl_absorpt_correction_type multi-scan
_exptl_absorpt_process_details 'SADABS (Bruker, 2002)'
_exptl_crystal_colour colorless
_exptl_crystal_density_diffrn 1.564
_exptl_crystal_density_meas ?
_exptl_crystal_density_method .
_exptl_crystal_description block
_exptl_crystal_F_000 1752
_exptl_crystal_size_max 0.40
_exptl_crystal_size_mid 0.36
_exptl_crystal_size_min 0.24
_refine_diff_density_max 0.602
_refine_diff_density_min -0.342
_refine_diff_density_rms 0.080
_refine_ls_extinction_method none
_refine_ls_goodness_of_fit_ref 1.060
_refine_ls_hydrogen_treatment constr
_refine_ls_matrix_type full
_refine_ls_number_parameters 235
_refine_ls_number_reflns 4331
_refine_ls_number_restraints 0
_refine_ls_restrained_S_all 1.060
_refine_ls_R_factor_all 0.0413
_refine_ls_R_factor_gt 0.0344
_refine_ls_shift/su_max 0.001
_refine_ls_shift/su_mean 0.000
_refine_ls_structure_factor_coef Fsqd
_refine_ls_weighting_details 'calc w=1/[\s^2^(Fo^2^)+(0.0631P)^2^+0.0000P] where P=(Fo^2^+2Fc^2^)/3'
_refine_ls_weighting_scheme calc
_refine_ls_wR_factor_gt 0.0940
_refine_ls_wR_factor_ref 0.0972
_reflns_number_gt 3698
_reflns_number_total 4331
_reflns_threshold_expression >2sigma(I)
_cod_data_source_file b718995h.txt
_cod_data_source_block 669583
_cod_depositor_comments
;
The following automatic conversions were performed:
'_symmetry_cell_setting' value 'Monoclinic' changed to 'monoclinic'
according to '/home/saulius/struct/CIF-dictionaries/cif_core.dic'
dictionary named 'cif_core.dic' version 2.4.1 from 2010-06-29.

Automatic conversion script
Id: cif_fix_enum 1527 2010-12-29 10:47:43Z saulius 
;
_cod_original_sg_symbol_Hall -C2yc
_cod_original_sg_symbol_H-M C2/c
_cod_database_code 7201914

loop_
_symmetry_equiv_pos_as_xyz
'x, y, z'
'-x, y, -z+1/2'
'x+1/2, y+1/2, z'
'-x+1/2, y+1/2, -z+1/2'
'-x, -y, -z'
'x, -y, z-1/2'
'-x+1/2, -y+1/2, -z'
'x+1/2, -y+1/2, z-1/2'

loop_
_atom_site_label
_atom_site_type_symbol
_atom_site_fract_x
_atom_site_fract_y
_atom_site_fract_z
_atom_site_U_iso_or_equiv
_atom_site_adp_type
_atom_site_occupancy
_atom_site_symmetry_multiplicity
_atom_site_calc_flag
_atom_site_refinement_flags
_atom_site_disorder_assembly
_atom_site_disorder_group
Zn1 Zn 0.407056(11) 0.84109(2) 0.062456(16) 0.02970(10) Uani 1 1 d . . .
Zn2 Zn 0.2500 0.7500 0.0000 0.02542(10) Uani 1 2 d S . .
O1 O 0.41464(9) 0.72269(18) 0.15926(13) 0.0508(5) Uani 1 1 d . . .
O2 O 0.31656(8) 0.77000(15) 0.12947(11) 0.0414(4) Uani 1 1 d . . .
O3 O 0.31063(8) 0.35084(15) 0.45720(13) 0.0450(4) Uani 1 1 d . . .
O4 O 0.39615(8) 0.25789(16) 0.45593(12) 0.0439(4) Uani 1 1 d . . .
O5 O 0.36436(7) 1.00085(14) 0.05308(12) 0.0399(4) Uani 1 1 d . . .
O6 O 0.27511(7) 0.91994(13) -0.03752(10) 0.0355(3) Uani 1 1 d . . .
O7 O 0.48893(8) 0.92114(19) 0.10022(14) 0.0553(5) Uani 1 1 d . . .
C1 C 0.36263(11) 0.6128(2) 0.23834(15) 0.0382(5) Uani 1 1 d . . .
C2 C 0.31071(11) 0.6036(2) 0.26026(16) 0.0442(6) Uani 1 1 d . . .
H2A H 0.2770 0.6560 0.2324 0.053 Uiso 1 1 calc R . .
C3 C 0.30880(11) 0.5167(2) 0.32354(17) 0.0440(6) Uani 1 1 d . . .
H3A H 0.2741 0.5124 0.3392 0.053 Uiso 1 1 calc R . .
C4 C 0.35787(10) 0.4362(2) 0.36369(15) 0.0376(5) Uani 1 1 d . . .
C5 C 0.41000(13) 0.4458(3) 0.3414(2) 0.0553(7) Uani 1 1 d . . .
H5A H 0.4434 0.3923 0.3681 0.066 Uiso 1 1 calc R . .
C6 C 0.41233(13) 0.5344(3) 0.27987(19) 0.0548(7) Uani 1 1 d . . .
H6A H 0.4477 0.5415 0.2661 0.066 Uiso 1 1 calc R . .
C7 C 0.36456(12) 0.7081(2) 0.17060(15) 0.0389(5) Uani 1 1 d . . .
C8 C 0.35374(11) 0.3408(2) 0.43071(16) 0.0363(5) Uani 1 1 d . . .
C9 C 0.30737(10) 1.00758(19) 0.00708(14) 0.0315(5) Uani 1 1 d . . .
C10 C 0.27799(11) 1.1334(2) 0.00376(16) 0.0351(5) Uani 1 1 d . . .
C11 C 0.31171(12) 1.2344(2) 0.05227(19) 0.0477(6) Uani 1 1 d . . .
H11A H 0.3534 1.2243 0.0872 0.057 Uiso 1 1 calc R . .
C12 C 0.21619(12) 1.1501(2) -0.04905(19) 0.0463(6) Uani 1 1 d . . .
H12A H 0.1933 1.0830 -0.0825 0.056 Uiso 1 1 calc R . .
C13 C 0.54239(11) 0.8964(3) 0.10446(17) 0.0461(6) Uani 1 1 d . . .
C14 C 0.55221(15) 0.7969(3) 0.0456(2) 0.0686(9) Uani 1 1 d . . .
H14A H 0.5137 0.7553 0.0134 0.103 Uiso 1 1 calc R . .
H14B H 0.5816 0.7365 0.0818 0.103 Uiso 1 1 calc R . .
H14C H 0.5677 0.8345 0.0034 0.103 Uiso 1 1 calc R . .
C15 C 0.65323(13) 0.9407(4) 0.1707(2) 0.0800(12) Uani 1 1 d . . .
H15A H 0.6560 0.8754 0.1307 0.120 Uiso 1 1 calc R . .
H15B H 0.6764 0.9165 0.2318 0.120 Uiso 1 1 calc R . .
H15C H 0.6698 1.0176 0.1572 0.120 Uiso 1 1 calc R . .
C16 C 0.57745(19) 1.0581(4) 0.2143(3) 0.0976(14) Uani 1 1 d . . .
H16A H 0.5546 1.0238 0.2482 0.146 Uiso 1 1 calc R . .
H16B H 0.5541 1.1248 0.1763 0.146 Uiso 1 1 calc R . .
H16C H 0.6162 1.0907 0.2549 0.146 Uiso 1 1 calc R . .
N1 N 0.58882(11) 0.9597(3) 0.15908(16) 0.0616(7) Uani 1 1 d . . .

loop_
_atom_site_aniso_label
_atom_site_aniso_U_11
_atom_site_aniso_U_22
_atom_site_aniso_U_33
_atom_site_aniso_U_23
_atom_site_aniso_U_13
_atom_site_aniso_U_12
Zn1 0.03187(15) 0.02644(15) 0.03304(15) 0.00013(9) 0.01462(12) 0.00046(9)
Zn2 0.02696(18) 0.02255(18) 0.02861(18) -0.00078(12) 0.01243(14) 0.00022(12)
O1 0.0494(11) 0.0550(11) 0.0491(10) 0.0209(9) 0.0193(9) -0.0011(9)
O2 0.0502(10) 0.0378(9) 0.0289(8) 0.0034(7) 0.0060(7) -0.0005(7)
O3 0.0484(10) 0.0385(9) 0.0597(11) 0.0112(8) 0.0335(9) -0.0019(7)
O4 0.0507(10) 0.0421(10) 0.0464(10) 0.0150(8) 0.0267(8) 0.0088(7)
O5 0.0352(8) 0.0250(8) 0.0565(10) -0.0017(7) 0.0134(8) 0.0018(6)
O6 0.0465(9) 0.0211(7) 0.0392(8) 0.0023(6) 0.0161(7) -0.0027(6)
O7 0.0344(9) 0.0557(12) 0.0738(13) -0.0051(10) 0.0176(9) -0.0109(8)
C1 0.0379(12) 0.0428(13) 0.0330(11) 0.0080(10) 0.0121(10) -0.0034(10)
C2 0.0343(12) 0.0490(14) 0.0451(13) 0.0147(12) 0.0097(11) 0.0018(10)
C3 0.0327(12) 0.0536(15) 0.0478(14) 0.0110(12) 0.0170(11) -0.0013(10)
C4 0.0369(11) 0.0401(12) 0.0379(12) 0.0091(10) 0.0163(10) -0.0004(10)
C5 0.0482(15) 0.0632(18) 0.0652(17) 0.0334(15) 0.0336(14) 0.0186(13)
C6 0.0509(15) 0.0634(18) 0.0643(17) 0.0291(15) 0.0381(14) 0.0129(13)
C7 0.0487(14) 0.0383(12) 0.0275(11) 0.0007(10) 0.0113(10) -0.0061(11)
C8 0.0399(12) 0.0350(12) 0.0366(12) 0.0027(9) 0.0171(10) -0.0054(9)
C9 0.0406(12) 0.0227(10) 0.0357(11) 0.0028(8) 0.0195(10) 0.0016(8)
C10 0.0367(12) 0.0244(10) 0.0457(13) -0.0012(9) 0.0171(10) 0.0007(9)
C11 0.0385(13) 0.0321(12) 0.0630(17) -0.0073(11) 0.0077(12) 0.0038(10)
C12 0.0409(13) 0.0280(12) 0.0611(17) -0.0101(11) 0.0085(12) -0.0018(9)
C13 0.0382(13) 0.0512(15) 0.0470(14) 0.0156(12) 0.0135(11) -0.0056(11)
C14 0.0546(18) 0.071(2) 0.081(2) -0.0022(18) 0.0264(17) 0.0036(16)
C15 0.0368(15) 0.128(3) 0.0645(19) 0.029(2) 0.0061(14) -0.0236(18)
C16 0.091(3) 0.125(4) 0.079(2) -0.035(2) 0.034(2) -0.052(3)
N1 0.0450(13) 0.0902(19) 0.0464(12) 0.0085(13) 0.0130(11) -0.0223(13)

loop_
_atom_type_symbol
_atom_type_description
_atom_type_scat_dispersion_real
_atom_type_scat_dispersion_imag
_atom_type_scat_source
C C 0.0033 0.0016 'International Tables Vol C Tables 4.2.6.8 and 6.1.1.4'
H H 0.0000 0.0000 'International Tables Vol C Tables 4.2.6.8 and 6.1.1.4'
N N 0.0061 0.0033 'International Tables Vol C Tables 4.2.6.8 and 6.1.1.4'
O O 0.0106 0.0060 'International Tables Vol C Tables 4.2.6.8 and 6.1.1.4'
Zn Zn 0.2839 1.4301 'International Tables Vol C Tables 4.2.6.8 and 6.1.1.4'

loop_
_geom_angle_atom_site_label_1
_geom_angle_atom_site_label_2
_geom_angle_atom_site_label_3
_geom_angle
_geom_angle_site_symmetry_1
_geom_angle_site_symmetry_3
_geom_angle_publ_flag
O4 Zn1 O5 120.55(8) 6_565 . ?
O4 Zn1 O1 106.99(8) 6_565 . ?
O5 Zn1 O1 121.18(8) . . ?
O4 Zn1 O7 107.60(8) 6_565 . ?
O5 Zn1 O7 93.23(8) . . ?
O1 Zn1 O7 103.94(8) . . ?
O6 Zn2 O6 180.00(8) . 7_565 ?
O6 Zn2 O3 86.81(6) . 4 ?
O6 Zn2 O3 93.19(6) 7_565 4 ?
O6 Zn2 O3 93.19(6) . 6_565 ?
O6 Zn2 O3 86.81(6) 7_565 6_565 ?
O3 Zn2 O3 180.00(9) 4 6_565 ?
O6 Zn2 O2 90.77(6) . . ?
O6 Zn2 O2 89.23(6) 7_565 . ?
O3 Zn2 O2 88.09(7) 4 . ?
O3 Zn2 O2 91.91(7) 6_565 . ?
O6 Zn2 O2 89.23(6) . 7_565 ?
O6 Zn2 O2 90.77(6) 7_565 7_565 ?
O3 Zn2 O2 91.91(7) 4 7_565 ?
O3 Zn2 O2 88.09(7) 6_565 7_565 ?
O2 Zn2 O2 180.0 . 7_565 ?
C7 O1 Zn1 112.20(16) . . ?
C7 O2 Zn2 131.16(15) . . ?
C8 O3 Zn2 143.94(16) . 4_545 ?
C8 O4 Zn1 119.28(15) . 6_566 ?
C9 O5 Zn1 119.53(14) . . ?
C9 O6 Zn2 131.87(14) . . ?
C13 O7 Zn1 139.35(19) . . ?
C2 C1 C6 119.5(2) . . ?
C2 C1 C7 119.6(2) . . ?
C6 C1 C7 120.9(2) . . ?
C1 C2 C3 120.0(2) . . ?
C1 C2 H2A 120.0 . . ?
C3 C2 H2A 120.0 . . ?
C4 C3 C2 120.6(2) . . ?
C4 C3 H3A 119.7 . . ?
C2 C3 H3A 119.7 . . ?
C3 C4 C5 119.1(2) . . ?
C3 C4 C8 119.3(2) . . ?
C5 C4 C8 121.6(2) . . ?
C6 C5 C4 120.2(2) . . ?
C6 C5 H5A 119.9 . . ?
C4 C5 H5A 119.9 . . ?
C5 C6 C1 120.6(2) . . ?
C5 C6 H6A 119.7 . . ?
C1 C6 H6A 119.7 . . ?
O1 C7 O2 123.7(2) . . ?
O1 C7 C1 117.8(2) . . ?
O2 C7 C1 118.4(2) . . ?
O3 C8 O4 126.0(2) . . ?
O3 C8 C4 117.5(2) . . ?
O4 C8 C4 116.5(2) . . ?
O6 C9 O5 125.2(2) . . ?
O6 C9 C10 118.57(19) . . ?
O5 C9 C10 116.19(19) . . ?
C12 C10 C11 119.3(2) . . ?
C12 C10 C9 119.7(2) . . ?
C11 C10 C9 121.0(2) . . ?
C12 C11 C10 120.4(2) 7_575 . ?
C12 C11 H11A 119.8 7_575 . ?
C10 C11 H11A 119.8 . . ?
C11 C12 C10 120.3(2) 7_575 . ?
C11 C12 H12A 119.8 7_575 . ?
C10 C12 H12A 119.8 . . ?
O7 C13 N1 119.5(3) . . ?
O7 C13 C14 119.8(2) . . ?
N1 C13 C14 120.6(3) . . ?
C13 C14 H14A 109.5 . . ?
C13 C14 H14B 109.5 . . ?
H14A C14 H14B 109.5 . . ?
C13 C14 H14C 109.5 . . ?
H14A C14 H14C 109.5 . . ?
H14B C14 H14C 109.5 . . ?
N1 C15 H15A 109.5 . . ?
N1 C15 H15B 109.5 . . ?
H15A C15 H15B 109.5 . . ?
N1 C15 H15C 109.5 . . ?
H15A C15 H15C 109.5 . . ?
H15B C15 H15C 109.5 . . ?
N1 C16 H16A 109.5 . . ?
N1 C16 H16B 109.5 . . ?
H16A C16 H16B 109.5 . . ?
N1 C16 H16C 109.5 . . ?
H16A C16 H16C 109.5 . . ?
H16B C16 H16C 109.5 . . ?
C13 N1 C16 119.2(3) . . ?
C13 N1 C15 125.2(3) . . ?
C16 N1 C15 115.6(3) . . ?

loop_
_geom_bond_atom_site_label_1
_geom_bond_atom_site_label_2
_geom_bond_distance
_geom_bond_site_symmetry_2
_geom_bond_publ_flag
Zn1 O4 1.9353(16) 6_565 ?
Zn1 O5 1.9420(15) . ?
Zn1 O1 1.9494(17) . ?
Zn1 O7 1.9654(17) . ?
Zn2 O6 2.0517(14) . ?
Zn2 O6 2.0517(14) 7_565 ?
Zn2 O3 2.0763(16) 4 ?
Zn2 O3 2.0763(16) 6_565 ?
Zn2 O2 2.0875(16) . ?
Zn2 O2 2.0875(16) 7_565 ?
O1 C7 1.252(3) . ?
O2 C7 1.253(3) . ?
O3 C8 1.228(3) . ?
O3 Zn2 2.0763(16) 4_545 ?
O4 C8 1.271(3) . ?
O4 Zn1 1.9353(16) 6_566 ?
O5 C9 1.258(3) . ?
O6 C9 1.241(3) . ?
O7 C13 1.248(3) . ?
C1 C2 1.379(3) . ?
C1 C6 1.379(3) . ?
C1 C7 1.494(3) . ?
C2 C3 1.381(3) . ?
C2 H2A 0.9300 . ?
C3 C4 1.380(3) . ?
C3 H3A 0.9300 . ?
C4 C5 1.387(3) . ?
C4 C8 1.502(3) . ?
C5 C6 1.375(4) . ?
C5 H5A 0.9300 . ?
C6 H6A 0.9300 . ?
C9 C10 1.492(3) . ?
C10 C12 1.383(3) . ?
C10 C11 1.384(3) . ?
C11 C12 1.379(3) 7_575 ?
C11 H11A 0.9300 . ?
C12 C11 1.379(3) 7_575 ?
C12 H12A 0.9300 . ?
C13 N1 1.298(3) . ?
C13 C14 1.487(4) . ?
C14 H14A 0.9600 . ?
C14 H14B 0.9600 . ?
C14 H14C 0.9600 . ?
C15 N1 1.454(4) . ?
C15 H15A 0.9600 . ?
C15 H15B 0.9600 . ?
C15 H15C 0.9600 . ?
C16 N1 1.453(5) . ?
C16 H16A 0.9600 . ?
C16 H16B 0.9600 . ?
C16 H16C 0.9600 . ?
